data_4503618
loop_
_publ_author_name
'Soares-Santos, Paula C. R.'
'Cunha-Silva, Lu\'is'
'Paz, Filipe A. Almeida'
'Ferreira, Rute A. S\'a'
'Rocha, Jo\~ao'
'Trindade, Tito'
'Carlos, Lu\'is D.'
'Nogueira, Helena I. S.'

_publ_section_title
;
 Photoluminescent 3D Lanthanide&#x2212;Organic Frameworks with
 2,5-Pyridinedicarboxylic and 1,4-Phenylenediacetic Acids
;
_journal_issue 7
_journal_name_full 'Crystal Growth &amp; Design'
_journal_page_first 2505
_journal_paper_doi 10.1021/cg800153a
_journal_volume 8
_journal_year 2008
_chemical_formula_moiety 'C12 H9 N O7 Tb'
_chemical_formula_sum 'C12 H9 N O7 Tb'
_chemical_formula_weight 438.12
_chemical_name_systematic
; 
 ? 
;
_space_group_IT_number 14
_symmetry_cell_setting monoclinic
_symmetry_space_group_name_Hall '-P 2ybc'
_symmetry_space_group_name_H-M 'P 1 21/c 1'
_atom_sites_solution_hydrogens geom
_atom_sites_solution_primary direct
_atom_sites_solution_secondary difmap
_audit_creation_date '13 October 2007'
_audit_creation_method 'SHELXL-97, manual editing plus enCIFer'
_cell_angle_alpha 90.00
_cell_angle_beta 102.660(3)
_cell_angle_gamma 90.00
_cell_formula_units_Z 4
_cell_length_a 9.1376(5)
_cell_length_b 15.4194(9)
_cell_length_c 8.5106(5)
_cell_measurement_reflns_used 9855
_cell_measurement_temperature 150(2)
_cell_measurement_theta_max 33.11
_cell_measurement_theta_min 2.28
_cell_volume 1169.96(12)
_computing_cell_refinement 'APEX2 (Bruker, 2006)'
_computing_data_collection 'APEX2 (Bruker, 2006)'
_computing_data_reduction 'SAINT+ (Bruker, 1997-2005)'
_computing_molecular_graphics 'DIAMOND (Brandenburg, 2006)'
_computing_publication_material 'SHELXTL v.6.14 (Sheldrick, 2002)'
_computing_structure_refinement 'SHELXTL v.6.14 (Sheldrick, 2002)'
_computing_structure_solution 'SHELXTL v.6.14 (Sheldrick, 2002)'
_diffrn_ambient_temperature 150(2)
_diffrn_measured_fraction_theta_full 0.974
_diffrn_measured_fraction_theta_max 0.974
_diffrn_measurement_device_type 'Bruker X8 Kappa CCD APEX II'
_diffrn_measurement_method 'Thin-slice \w and \f scans'
_diffrn_radiation_monochromator graphite
_diffrn_radiation_source 'fine-focus sealed tube'
_diffrn_radiation_type MoK\a
_diffrn_radiation_wavelength 0.71073
_diffrn_reflns_av_R_equivalents 0.0314
_diffrn_reflns_av_sigmaI/netI 0.0189
_diffrn_reflns_limit_h_max 12
_diffrn_reflns_limit_h_min -12
_diffrn_reflns_limit_k_max 21
_diffrn_reflns_limit_k_min -21
_diffrn_reflns_limit_l_max 10
_diffrn_reflns_limit_l_min -11
_diffrn_reflns_number 30681
_diffrn_reflns_theta_full 29.13
_diffrn_reflns_theta_max 29.13
_diffrn_reflns_theta_min 3.61
_exptl_absorpt_coefficient_mu 6.083
_exptl_absorpt_correction_T_max 0.8880
_exptl_absorpt_correction_T_min 0.3759
_exptl_absorpt_correction_type multi-scan
_exptl_absorpt_process_details
;
SADABS (Sheldrick, 1997) 
;
_exptl_crystal_colour colourless
_exptl_crystal_density_diffrn 2.487
_exptl_crystal_density_method 'not measured'
_exptl_crystal_description plate
_exptl_crystal_F_000 836
_exptl_crystal_size_max 0.20
_exptl_crystal_size_mid 0.10
_exptl_crystal_size_min 0.02
_refine_diff_density_max 0.495
_refine_diff_density_min -0.481
_refine_diff_density_rms 0.109
_refine_ls_extinction_method none
_refine_ls_goodness_of_fit_ref 1.089
_refine_ls_hydrogen_treatment mixed
_refine_ls_matrix_type full
_refine_ls_number_parameters 196
_refine_ls_number_reflns 3062
_refine_ls_number_restraints 3
_refine_ls_restrained_S_all 1.089
_refine_ls_R_factor_all 0.0183
_refine_ls_R_factor_gt 0.0149
_refine_ls_shift/su_max 0.001
_refine_ls_shift/su_mean 0.000
_refine_ls_structure_factor_coef Fsqd
_refine_ls_weighting_details 'calc w=1/[\s^2^(Fo^2^)+(0.0145P)^2^+1.3671P] where P=(Fo^2^+2Fc^2^)/3'
_refine_ls_weighting_scheme calc
_refine_ls_wR_factor_gt 0.0352
_refine_ls_wR_factor_ref 0.0364
_reflns_number_gt 2774
_reflns_number_total 3062
_reflns_threshold_expression I>2\s(I)
_cod_data_source_file cg800153a.1.cif
_cod_data_source_block 2
_cod_depositor_comments
;
The following automatic conversions were performed:

'_symmetry_cell_setting' value 'Monoclinic' changed to 'monoclinic'
according to /home/saulius/struct/CIF-dictionaries/cif_core.dic
dictionary named 'cif_core.dic' version 2.4.1 from 2010-06-29.

Automatic conversion script
Id: cif_fix_values 1715 2011-07-08 13:25:40Z adriana 
;
_cod_original_sg_symbol_H-M 'P 21/c'
_cod_database_code 4503618

loop_
_symmetry_equiv_pos_as_xyz
'x, y, z'
'-x, y+1/2, -z+1/2'
'-x, -y, -z'
'x, -y-1/2, z-1/2'

loop_
_atom_site_label
_atom_site_type_symbol
_atom_site_fract_x
_atom_site_fract_y
_atom_site_fract_z
_atom_site_U_iso_or_equiv
_atom_site_adp_type
_atom_site_occupancy
_atom_site_symmetry_multiplicity
_atom_site_calc_flag
_atom_site_refinement_flags
Tb1 Tb 0.895422(10) 0.112666(6) -0.010141(12) 0.00660(4) Uani 1 1 d .
O6 O 0.11917(18) 0.12079(10) -0.1098(2) 0.0161(4) Uani 1 1 d .
O5 O 0.24002(16) -0.00668(10) -0.10128(19) 0.0104(3) Uani 1 1 d .
O4 O 0.72270(17) 0.30097(10) -0.3910(2) 0.0133(3) Uani 1 1 d .
N1 N 0.6169(2) 0.12208(11) -0.1821(2) 0.0093(4) Uani 1 1 d .
O2 O 1.09645(17) 0.01378(10) 0.16252(19) 0.0115(3) Uani 1 1 d .
O1 O 1.01839(19) 0.12327(10) 0.2856(2) 0.0157(4) Uani 1 1 d .
O3 O 0.85167(17) 0.19093(10) -0.2555(2) 0.0136(3) Uani 1 1 d .
C3 C 1.3426(2) 0.00756(15) 0.4741(3) 0.0122(4) Uani 1 1 d .
C5 C 1.4267(3) 0.06842(15) 0.4116(3) 0.0144(5) Uani 1 1 d .
H5 H 1.3784 0.1148 0.3522 0.017 Uiso 1 1 calc R
C1 C 1.0930(2) 0.05450(14) 0.2919(3) 0.0099(4) Uani 1 1 d .
C2 C 1.1748(2) 0.01758(15) 0.4527(3) 0.0134(4) Uani 1 1 d .
H2A H 1.1556 0.0550 0.5376 0.016 Uiso 1 1 calc R
H2B H 1.1324 -0.0388 0.4666 0.016 Uiso 1 1 calc R
C4 C 1.4180(2) -0.06112(15) 0.5636(3) 0.0139(5) Uani 1 1 d .
H4 H 1.3641 -0.1024 0.6072 0.017 Uiso 1 1 calc R
C7 C 0.5943(2) 0.19841(14) -0.2610(3) 0.0087(4) Uani 1 1 d .
C11 C 0.4972(2) 0.08246(14) -0.1494(3) 0.0099(4) Uani 1 1 d .
H11 H 0.5091 0.0269 -0.1060 0.012 Uiso 1 1 calc R
C8 C 0.4561(2) 0.23936(14) -0.2989(3) 0.0118(4) Uani 1 1 d .
H8 H 0.4442 0.2912 -0.3562 0.014 Uiso 1 1 calc R
C6 C 0.7323(2) 0.23425(14) -0.3074(3) 0.0097(4) Uani 1 1 d .
C10 C 0.3552(2) 0.12031(13) -0.1770(3) 0.0088(4) Uani 1 1 d .
C9 C 0.3359(2) 0.20159(14) -0.2498(3) 0.0112(4) Uani 1 1 d .
H9 H 0.2441 0.2300 -0.2652 0.013 Uiso 1 1 calc R
C12 C 0.2275(2) 0.07419(14) -0.1248(3) 0.0093(4) Uani 1 1 d .
O1W O 1.0072(2) 0.25516(10) 0.0372(2) 0.0166(4) Uani 1 1 d D
H2W H 1.015(3) 0.2945(14) -0.046(2) 0.025 Uiso 1 1 d D
H1W H 0.964(3) 0.2819(15) 0.115(2) 0.025 Uiso 1 1 d D

loop_
_atom_site_aniso_label
_atom_site_aniso_U_11
_atom_site_aniso_U_22
_atom_site_aniso_U_33
_atom_site_aniso_U_23
_atom_site_aniso_U_13
_atom_site_aniso_U_12
Tb1 0.00694(5) 0.00598(5) 0.00770(6) 0.00064(4) 0.00341(4) 0.00054(4)
O6 0.0124(8) 0.0122(8) 0.0272(10) 0.0057(7) 0.0118(7) 0.0035(6)
O5 0.0097(7) 0.0096(7) 0.0130(8) 0.0019(6) 0.0050(6) 0.0003(6)
O4 0.0117(7) 0.0120(8) 0.0163(9) 0.0057(6) 0.0038(6) -0.0008(6)
N1 0.0101(8) 0.0087(9) 0.0098(10) 0.0006(7) 0.0037(7) -0.0002(7)
O2 0.0129(7) 0.0135(8) 0.0081(8) -0.0017(6) 0.0025(6) 0.0015(6)
O1 0.0200(9) 0.0133(8) 0.0127(9) -0.0010(6) 0.0012(7) 0.0064(6)
O3 0.0093(7) 0.0174(8) 0.0144(9) 0.0072(6) 0.0034(6) 0.0007(6)
C3 0.0117(10) 0.0144(11) 0.0099(12) -0.0023(8) 0.0010(8) 0.0008(9)
C5 0.0157(11) 0.0135(11) 0.0131(12) 0.0014(9) 0.0015(9) 0.0017(9)
C1 0.0082(9) 0.0111(10) 0.0106(11) -0.0001(8) 0.0024(8) -0.0016(8)
C2 0.0127(10) 0.0179(11) 0.0097(11) 0.0006(9) 0.0027(8) 0.0015(9)
C4 0.0136(10) 0.0140(11) 0.0139(12) 0.0024(9) 0.0027(9) -0.0002(9)
C7 0.0102(10) 0.0093(10) 0.0067(11) -0.0006(8) 0.0022(8) -0.0012(8)
C11 0.0112(10) 0.0087(10) 0.0106(11) 0.0020(8) 0.0040(8) 0.0003(8)
C8 0.0121(10) 0.0085(10) 0.0147(12) 0.0025(8) 0.0026(8) 0.0005(8)
C6 0.0101(10) 0.0111(10) 0.0077(11) -0.0005(8) 0.0013(8) -0.0030(8)
C10 0.0092(10) 0.0102(10) 0.0075(11) -0.0007(8) 0.0029(8) -0.0003(8)
C9 0.0102(10) 0.0104(10) 0.0133(12) -0.0002(8) 0.0034(8) 0.0018(8)
C12 0.0081(9) 0.0119(10) 0.0077(11) 0.0005(8) 0.0014(8) -0.0004(8)
O1W 0.0258(9) 0.0129(8) 0.0144(9) -0.0034(7) 0.0118(7) -0.0059(7)

loop_
_atom_type_symbol
_atom_type_description
_atom_type_scat_dispersion_real
_atom_type_scat_dispersion_imag
_atom_type_scat_source
C C 0.0033 0.0016 'International Tables Vol C Tables 4.2.6.8 and 6.1.1.4'
H H 0.0000 0.0000 'International Tables Vol C Tables 4.2.6.8 and 6.1.1.4'
N N 0.0061 0.0033 'International Tables Vol C Tables 4.2.6.8 and 6.1.1.4'
O O 0.0106 0.0060 'International Tables Vol C Tables 4.2.6.8 and 6.1.1.4'
Tb Tb -0.1723 4.1537 'International Tables Vol C Tables 4.2.6.8 and 6.1.1.4'

loop_
_geom_angle_atom_site_label_1
_geom_angle_atom_site_label_2
_geom_angle_atom_site_label_3
_geom_angle
_geom_angle_site_symmetry_1
_geom_angle_site_symmetry_3
O2 Tb1 O3 87.47(6) 3_755 .
O2 Tb1 O5 74.42(5) 3_755 3_655
O3 Tb1 O5 134.59(5) . 3_655
O2 Tb1 O6 73.38(5) 3_755 1_655
O3 Tb1 O6 69.61(5) . 1_655
O5 Tb1 O6 137.98(5) 3_655 1_655
O2 Tb1 O1W 141.40(6) 3_755 .
O3 Tb1 O1W 70.60(6) . .
O5 Tb1 O1W 142.95(6) 3_655 .
O6 Tb1 O1W 69.36(6) 1_655 .
O2 Tb1 O4 141.30(5) 3_755 4_566
O3 Tb1 O4 95.08(6) . 4_566
O5 Tb1 O4 76.63(5) 3_655 4_566
O6 Tb1 O4 143.16(5) 1_655 4_566
O1W Tb1 O4 73.98(5) . 4_566
O2 Tb1 O1 122.82(5) 3_755 .
O3 Tb1 O1 142.89(5) . .
O5 Tb1 O1 78.66(5) 3_655 .
O6 Tb1 O1 97.02(6) 1_655 .
O1W Tb1 O1 72.29(6) . .
O4 Tb1 O1 74.84(5) 4_566 .
O2 Tb1 O2 73.74(6) 3_755 .
O3 Tb1 O2 139.79(5) . .
O5 Tb1 O2 74.57(5) 3_655 .
O6 Tb1 O2 71.03(5) 1_655 .
O1W Tb1 O2 102.68(5) . .
O4 Tb1 O2 121.86(5) 4_566 .
O1 Tb1 O2 50.66(5) . .
O2 Tb1 N1 83.30(5) 3_755 .
O3 Tb1 N1 61.87(5) . .
O5 Tb1 N1 74.69(5) 3_655 .
O6 Tb1 N1 126.61(6) 1_655 .
O1W Tb1 N1 111.22(6) . .
O4 Tb1 N1 64.55(5) 4_566 .
O1 Tb1 N1 135.32(6) . .
O2 Tb1 N1 145.53(5) . .
O2 Tb1 Tb1 38.89(4) 3_755 3_755
O3 Tb1 Tb1 118.24(4) . 3_755
O5 Tb1 Tb1 70.50(4) 3_655 3_755
O6 Tb1 Tb1 67.49(4) 1_655 3_755
O1W Tb1 Tb1 127.50(4) . 3_755
O4 Tb1 Tb1 144.08(4) 4_566 3_755
O1 Tb1 Tb1 84.73(4) . 3_755
O2 Tb1 Tb1 34.85(3) . 3_755
N1 Tb1 Tb1 118.01(4) . 3_755
C12 O6 Tb1 139.94(14) . 1_455
C12 O5 Tb1 134.94(13) . 3_655
C6 O4 Tb1 135.76(14) . 4_565
C11 N1 C7 117.41(19) . .
C11 N1 Tb1 126.29(15) . .
C7 N1 Tb1 110.31(13) . .
C1 O2 Tb1 153.51(14) . 3_755
C1 O2 Tb1 92.94(12) . .
Tb1 O2 Tb1 106.26(6) 3_755 .
C1 O1 Tb1 96.12(13) . .
C6 O3 Tb1 122.63(13) . .
C5 C3 C4 118.2(2) . .
C5 C3 C2 121.1(2) . .
C4 C3 C2 120.6(2) . .
C3 C5 C4 121.2(2) . 3_856
C3 C5 H5 119.4 . .
C4 C5 H5 119.4 3_856 .
O1 C1 O2 119.7(2) . .
O1 C1 C2 120.7(2) . .
O2 C1 C2 119.56(19) . .
C3 C2 C1 115.63(19) . .
C3 C2 H2A 108.4 . .
C1 C2 H2A 108.4 . .
C3 C2 H2B 108.4 . .
C1 C2 H2B 108.4 . .
H2A C2 H2B 107.4 . .
C5 C4 C3 120.6(2) 3_856 .
C5 C4 H4 119.7 3_856 .
C3 C4 H4 119.7 . .
N1 C7 C8 123.14(19) . .
N1 C7 C6 113.87(18) . .
C8 C7 C6 122.97(19) . .
N1 C11 C10 123.2(2) . .
N1 C11 H11 118.4 . .
C10 C11 H11 118.4 . .
C7 C8 C9 118.7(2) . .
C7 C8 H8 120.7 . .
C9 C8 H8 120.7 . .
O4 C6 O3 125.5(2) . .
O4 C6 C7 119.72(19) . .
O3 C6 C7 114.82(19) . .
C9 C10 C11 118.28(19) . .
C9 C10 C12 121.52(19) . .
C11 C10 C12 120.18(19) . .
C8 C9 C10 118.8(2) . .
C8 C9 H9 120.6 . .
C10 C9 H9 120.6 . .
O6 C12 O5 126.6(2) . .
O6 C12 C10 115.97(19) . .
O5 C12 C10 117.43(18) . .
Tb1 O1W H2W 123.8(17) . .
Tb1 O1W H1W 106.9(16) . .
H2W O1W H1W 110.8(14) . .

loop_
_geom_bond_atom_site_label_1
_geom_bond_atom_site_label_2
_geom_bond_distance
_geom_bond_site_symmetry_2
Tb1 O2 2.3518(15) 3_755
Tb1 O3 2.3689(16) .
Tb1 O5 2.3698(15) 3_655
Tb1 O6 2.3823(16) 1_655
Tb1 O1W 2.4193(16) .
Tb1 O4 2.4483(15) 4_566
Tb1 O1 2.5265(17) .
Tb1 O2 2.5837(15) .
Tb1 N1 2.6472(18) .
Tb1 Tb1 3.9509(3) 3_755
O6 C12 1.252(3) .
O6 Tb1 2.3823(16) 1_455
O5 C12 1.264(3) .
O5 Tb1 2.3698(15) 3_655
O4 C6 1.243(3) .
O4 Tb1 2.4483(15) 4_565
N1 C11 1.334(3) .
N1 C7 1.348(3) .
O2 C1 1.274(3) .
O2 Tb1 2.3518(15) 3_755
O1 C1 1.255(3) .
O3 C6 1.273(3) .
C3 C5 1.391(3) .
C3 C4 1.395(3) .
C3 C2 1.512(3) .
C5 C4 1.393(3) 3_856
C5 H5 0.9300 .
C1 C2 1.519(3) .
C2 H2A 0.9700 .
C2 H2B 0.9700 .
C4 C5 1.393(3) 3_856
C4 H4 0.9300 .
C7 C8 1.385(3) .
C7 C6 1.507(3) .
C11 C10 1.395(3) .
C11 H11 0.9300 .
C8 C9 1.386(3) .
C8 H8 0.9300 .
C10 C9 1.392(3) .
C10 C12 1.514(3) .
C9 H9 0.9300 .
O1W H2W 0.95(2) .
O1W H1W 0.94(2) .

loop_
_geom_hbond_atom_site_label_D
_geom_hbond_atom_site_label_H
_geom_hbond_atom_site_label_A
_geom_hbond_distance_DH
_geom_hbond_distance_HA
_geom_hbond_distance_DA
_geom_hbond_angle_DHA
_geom_hbond_site_symmetry_A
O1W H2W O1 0.95(2) 1.923(10) 2.865(2) 177(2) 4_565
O1W H1W O3 0.94(2) 1.717(11) 2.631(2) 165(3) 4_566

loop_
_geom_torsion_atom_site_label_1
_geom_torsion_atom_site_label_2
_geom_torsion_atom_site_label_3
_geom_torsion_atom_site_label_4
_geom_torsion
_geom_torsion_site_symmetry_1
_geom_torsion_site_symmetry_4
O2 Tb1 N1 C11 85.06(18) 3_755 .
O3 Tb1 N1 C11 175.8(2) . .
O5 Tb1 N1 C11 9.44(17) 3_655 .
O6 Tb1 N1 C11 148.57(17) 1_655 .
O1W Tb1 N1 C11 -131.94(17) . .
O4 Tb1 N1 C11 -72.78(18) 4_566 .
O1 Tb1 N1 C11 -46.0(2) . .
O2 Tb1 N1 C11 37.1(2) . .
Tb1 Tb1 N1 C11 66.92(18) 3_755 .
O2 Tb1 N1 C7 -123.19(15) 3_755 .
O3 Tb1 N1 C7 -32.48(14) . .
O5 Tb1 N1 C7 161.18(15) 3_655 .
O6 Tb1 N1 C7 -59.68(16) 1_655 .
O1W Tb1 N1 C7 19.80(16) . .
O4 Tb1 N1 C7 78.96(14) 4_566 .
O1 Tb1 N1 C7 105.71(15) . .
O2 Tb1 N1 C7 -171.17(12) . .
Tb1 Tb1 N1 C7 -141.34(13) 3_755 .
O2 Tb1 O2 C1 -161.54(15) 3_755 .
O3 Tb1 O2 C1 133.06(12) . .
O5 Tb1 O2 C1 -83.65(12) 3_655 .
O6 Tb1 O2 C1 120.86(13) 1_655 .
O1W Tb1 O2 C1 58.21(13) . .
O4 Tb1 O2 C1 -20.65(14) 4_566 .
O1 Tb1 O2 C1 4.19(11) . .
N1 Tb1 O2 C1 -111.31(14) . .
Tb1 Tb1 O2 C1 -161.54(15) 3_755 .
O2 Tb1 O2 Tb1 0.0 3_755 3_755
O3 Tb1 O2 Tb1 -65.40(10) . 3_755
O5 Tb1 O2 Tb1 77.89(6) 3_655 3_755
O6 Tb1 O2 Tb1 -77.60(7) 1_655 3_755
O1W Tb1 O2 Tb1 -140.25(6) . 3_755
O4 Tb1 O2 Tb1 140.89(6) 4_566 3_755
O1 Tb1 O2 Tb1 165.73(9) . 3_755
N1 Tb1 O2 Tb1 50.23(12) . 3_755
O2 Tb1 O1 C1 12.09(15) 3_755 .
O3 Tb1 O1 C1 -127.85(13) . .
O5 Tb1 O1 C1 74.99(13) 3_655 .
O6 Tb1 O1 C1 -62.64(13) 1_655 .
O1W Tb1 O1 C1 -128.30(14) . .
O4 Tb1 O1 C1 154.04(14) 4_566 .
O2 Tb1 O1 C1 -4.27(12) . .
N1 Tb1 O1 C1 129.13(13) . .
Tb1 Tb1 O1 C1 3.86(13) 3_755 .
O2 Tb1 O3 C6 118.07(16) 3_755 .
O5 Tb1 O3 C6 52.98(19) 3_655 .
O6 Tb1 O3 C6 -168.73(18) 1_655 .
O1W Tb1 O3 C6 -94.26(17) . .
O4 Tb1 O3 C6 -23.22(17) 4_566 .
O1 Tb1 O3 C6 -94.71(17) . .
O2 Tb1 O3 C6 178.96(14) . .
N1 Tb1 O3 C6 34.32(15) . .
Tb1 Tb1 O3 C6 142.82(15) 3_755 .
C4 C3 C5 C4 0.4(4) . 3_856
C2 C3 C5 C4 177.5(2) . 3_856
Tb1 O1 C1 O2 7.7(2) . .
Tb1 O1 C1 C2 -170.13(17) . .
Tb1 O2 C1 O1 -144.6(2) 3_755 .
Tb1 O2 C1 O1 -7.5(2) . .
Tb1 O2 C1 C2 33.3(4) 3_755 .
Tb1 O2 C1 C2 170.36(17) . .
C5 C3 C2 C1 37.0(3) . .
C4 C3 C2 C1 -146.0(2) . .
O1 C1 C2 C3 -120.8(2) . .
O2 C1 C2 C3 61.3(3) . .
C5 C3 C4 C5 -0.4(4) . 3_856
C2 C3 C4 C5 -177.5(2) . 3_856
C11 N1 C7 C8 4.4(3) . .
Tb1 N1 C7 C8 -150.13(18) . .
C11 N1 C7 C6 -174.3(2) . .
Tb1 N1 C7 C6 31.2(2) . .
C7 N1 C11 C10 -7.1(3) . .
Tb1 N1 C11 C10 142.90(18) . .
N1 C7 C8 C9 1.9(3) . .
C6 C7 C8 C9 -179.5(2) . .
Tb1 O4 C6 O3 1.6(4) 4_565 .
Tb1 O4 C6 C7 -177.93(14) 4_565 .
Tb1 O3 C6 O4 149.43(18) . .
Tb1 O3 C6 C7 -31.0(2) . .
N1 C7 C6 O4 174.7(2) . .
C8 C7 C6 O4 -4.1(3) . .
N1 C7 C6 O3 -4.9(3) . .
C8 C7 C6 O3 176.4(2) . .
N1 C11 C10 C9 3.4(3) . .
N1 C11 C10 C12 -175.3(2) . .
C7 C8 C9 C10 -5.7(3) . .
C11 C10 C9 C8 3.2(3) . .
C12 C10 C9 C8 -178.2(2) . .
Tb1 O6 C12 O5 9.5(4) 1_455 .
Tb1 O6 C12 C10 -170.67(16) 1_455 .
Tb1 O5 C12 O6 -9.7(4) 3_655 .
Tb1 O5 C12 C10 170.47(14) 3_655 .
C9 C10 C12 O6 -18.7(3) . .
C11 C10 C12 O6 159.9(2) . .
C9 C10 C12 O5 161.1(2) . .
C11 C10 C12 O5 -20.3(3) . .
